data_1543621
loop_
_publ_author_name
'Rejouani, Fatima-Zahra'
'Mojahidi, Souad'
'Rakib, El Mostapha'
'Mdeghri Alaoui, Abdelouahed'
'Saadi, Mohamed'
'El Ammari, Lahcen'

_publ_section_title
;
 Ethyl 2-(6-nitro-2<i>H</i>-indazol-2-yl)acetate
;
_journal_coeditor_code TK4019
_journal_issue 7
_journal_name_full IUCrData
_journal_page_first x161074
_journal_paper_doi 10.1107/S2414314616010749
_journal_volume 1
_journal_year 2016
_chemical_formula_iupac 'C11 H11 N3 O4'
_chemical_formula_moiety 'C11 H11 N3 O4'
_chemical_formula_sum 'C11 H11 N3 O4'
_chemical_formula_weight 249.23
_chemical_melting_point 338
_chemical_name_systematic
;
Ethyl 2-(6-nitro-2<i>H</i>-indazol-2-yl)acetate
;
_space_group_crystal_system monoclinic
_space_group_IT_number 15
_space_group_name_Hall '-C 2yc'
_space_group_name_H-M_alt 'C 1 2/c 1'
_symmetry_space_group_name_Hall '-C 2yc'
_symmetry_space_group_name_H-M 'C 1 2/c 1'
_atom_sites_solution_hydrogens geom
_audit_creation_method SHELXL-2014/7
_cell_angle_alpha 90
_cell_angle_beta 122.839(3)
_cell_angle_gamma 90
_cell_formula_units_Z 8
_cell_length_a 31.808(3)
_cell_length_b 4.6312(4)
_cell_length_c 19.0381(16)
_cell_measurement_reflns_used 3324
_cell_measurement_temperature 296(2)
_cell_measurement_theta_max 29.572
_cell_measurement_theta_min 2.144
_cell_volume 2356.3(4)
_computing_cell_refinement
;
SAINT (Bruker, 2009)
;
_computing_data_collection
;
APEX2 (Bruker, 2009)
;
_computing_data_reduction
;
SAINT (Bruker, 2009)
;
_computing_molecular_graphics
;
ORTEP-3 for Windows (Farrugia, 2012)
;
_computing_publication_material
;
Mercury (Macrae <i>et al.</i>, 2008) and publCIF (Westrip, 2010)
;
_computing_structure_refinement
;
SHELXL2014 (Sheldrick, 2015b)
;
_computing_structure_solution
;
SHELXT (Sheldrick, 2015a)
;
_diffrn_ambient_temperature 296(2)
_diffrn_measured_fraction_theta_full 0.999
_diffrn_measured_fraction_theta_max 0.999
_diffrn_measurement_device_type 'Bruker X8 APEX'
_diffrn_measurement_method '\f and \w scans'
_diffrn_radiation_monochromator graphite
_diffrn_radiation_source 'fine-focus sealed tube'
_diffrn_radiation_type MoK\a
_diffrn_radiation_wavelength 0.71073
_diffrn_reflns_av_R_equivalents 0.0298
_diffrn_reflns_limit_h_max 44
_diffrn_reflns_limit_h_min -44
_diffrn_reflns_limit_k_max 6
_diffrn_reflns_limit_k_min -6
_diffrn_reflns_limit_l_max 26
_diffrn_reflns_limit_l_min -24
_diffrn_reflns_number 25389
_diffrn_reflns_theta_full 25.242
_diffrn_reflns_theta_max 29.572
_diffrn_reflns_theta_min 2.144
_exptl_absorpt_coefficient_mu 0.109
_exptl_absorpt_correction_T_max 0.7461
_exptl_absorpt_correction_T_min 0.6264
_exptl_absorpt_correction_type multi-scan
_exptl_absorpt_process_details
;
(SADABS; Sheldrick, 2015b)
;
_exptl_crystal_colour colourless
_exptl_crystal_density_diffrn 1.405
_exptl_crystal_description block
_exptl_crystal_F_000 1040
_exptl_crystal_size_max 0.35
_exptl_crystal_size_mid 0.31
_exptl_crystal_size_min 0.25
_refine_diff_density_max 0.203
_refine_diff_density_min -0.191
_refine_ls_extinction_method none
_refine_ls_goodness_of_fit_ref 1.032
_refine_ls_hydrogen_treatment constr
_refine_ls_matrix_type full
_refine_ls_number_parameters 163
_refine_ls_number_reflns 3324
_refine_ls_number_restraints 0
_refine_ls_restrained_S_all 1.032
_refine_ls_R_factor_all 0.0600
_refine_ls_R_factor_gt 0.0444
_refine_ls_shift/su_max 0.000
_refine_ls_shift/su_mean 0.000
_refine_ls_structure_factor_coef Fsqd
_refine_ls_weighting_details 'w=1/[\s^2^(Fo^2^)+(0.0714P)^2^+0.8343P] where P=(Fo^2^+2Fc^2^)/3'
_refine_ls_weighting_scheme calc
_refine_ls_wR_factor_gt 0.1260
_refine_ls_wR_factor_ref 0.1401
_reflns_number_gt 2517
_reflns_number_total 3324
_reflns_threshold_expression 'I > 2\s(I)'
_cod_data_source_file tk4019sup1.cif
_cod_data_source_block I
_cod_original_cell_volume 2356.3(3)
_cod_database_code 1543621
_shelx_space_group_comment
;
The symmetry employed for this shelxl refinement is uniquely defined
by the following loop, which should always be used as a source of
symmetry information in preference to the above space-group names.
They are only intended as comments.
;

loop_
_space_group_symop_operation_xyz
'x, y, z'
'-x, y, -z+1/2'
'x+1/2, y+1/2, z'
'-x+1/2, y+1/2, -z+1/2'
'-x, -y, -z'
'x, -y, z-1/2'
'-x+1/2, -y+1/2, -z'
'x+1/2, -y+1/2, z-1/2'

loop_
_atom_site_type_symbol
_atom_site_label
_atom_site_fract_x
_atom_site_fract_y
_atom_site_fract_z
_atom_site_U_iso_or_equiv
_atom_site_adp_type
_atom_site_calc_flag
_atom_site_occupancy
C C1 0.33711(5) 0.4119(3) 0.46597(8) 0.0418(3) Uani d 1
C C2 0.37402(5) 0.6087(3) 0.52132(8) 0.0466(3) Uani d 1
H H2 0.3723 0.7029 0.5628 0.056 Uiso calc 1
C C3 0.41254(5) 0.6530(3) 0.51054(8) 0.0472(3) Uani d 1
C C4 0.41682(5) 0.5172(4) 0.44835(10) 0.0570(4) Uani d 1
H H4 0.4443 0.5553 0.4447 0.068 Uiso calc 1
C C5 0.38093(6) 0.3310(4) 0.39402(10) 0.0580(4) Uani d 1
H H5 0.3831 0.2427 0.3522 0.070 Uiso calc 1
C C6 0.34001(5) 0.2737(3) 0.40226(8) 0.0454(3) Uani d 1
C C7 0.29814(5) 0.0965(3) 0.36243(9) 0.0508(3) Uani d 1
H H7 0.2884 -0.0244 0.3171 0.061 Uiso calc 1
C C8 0.22800(5) 0.0023(3) 0.38266(9) 0.0516(3) Uani d 1
H H8A 0.2282 -0.0198 0.4335 0.062 Uiso calc 1
H H8B 0.2252 -0.1883 0.3594 0.062 Uiso calc 1
C C9 0.18351(5) 0.1819(3) 0.32093(8) 0.0432(3) Uani d 1
C C10 0.09600(6) 0.2351(4) 0.25660(11) 0.0614(4) Uani d 1
H H10A 0.0955 0.4089 0.2845 0.074 Uiso calc 1
H H10B 0.0940 0.2908 0.2058 0.074 Uiso calc 1
C C11 0.05359(6) 0.0510(5) 0.23640(13) 0.0792(6) Uani d 1
H H11A 0.0230 0.1540 0.2005 0.119 Uiso calc 1
H H11B 0.0542 -0.1199 0.2084 0.119 Uiso calc 1
H H11C 0.0557 -0.0022 0.2870 0.119 Uiso calc 1
N N1 0.45222(5) 0.8546(3) 0.56789(8) 0.0608(3) Uani d 1
N N2 0.29646(4) 0.3270(3) 0.46565(7) 0.0482(3) Uani d 1
N N3 0.27453(4) 0.1349(2) 0.40251(7) 0.0467(3) Uani d 1
O O1 0.48852(5) 0.8813(4) 0.56230(9) 0.0909(5) Uani d 1
O O2 0.44763(5) 0.9839(4) 0.61888(9) 0.0884(4) Uani d 1
O O3 0.18539(4) 0.3901(2) 0.28551(7) 0.0644(3) Uani d 1
O O4 0.14227(3) 0.0744(2) 0.31126(6) 0.0532(3) Uani d 1

loop_
_atom_site_aniso_label
_atom_site_aniso_U_11
_atom_site_aniso_U_22
_atom_site_aniso_U_33
_atom_site_aniso_U_12
_atom_site_aniso_U_13
_atom_site_aniso_U_23
C1 0.0379(6) 0.0444(6) 0.0440(6) 0.0005(5) 0.0229(5) 0.0021(5)
C2 0.0426(6) 0.0519(7) 0.0444(6) -0.0045(5) 0.0231(5) -0.0024(5)
C3 0.0372(6) 0.0517(7) 0.0465(6) -0.0025(5) 0.0186(5) 0.0082(5)
C4 0.0456(7) 0.0720(9) 0.0616(8) 0.0004(7) 0.0345(7) 0.0075(7)
C5 0.0575(8) 0.0695(9) 0.0609(8) 0.0013(7) 0.0411(7) -0.0033(7)
C6 0.0449(7) 0.0453(6) 0.0479(7) 0.0034(5) 0.0263(6) 0.0013(5)
C7 0.0528(7) 0.0472(7) 0.0520(7) -0.0009(6) 0.0282(6) -0.0068(6)
C8 0.0432(7) 0.0446(7) 0.0594(8) -0.0074(5) 0.0229(6) 0.0013(6)
C9 0.0454(7) 0.0394(6) 0.0433(6) -0.0058(5) 0.0230(5) -0.0063(5)
C10 0.0529(8) 0.0542(8) 0.0715(10) 0.0136(7) 0.0301(7) 0.0105(7)
C11 0.0435(8) 0.0896(13) 0.0937(13) 0.0143(8) 0.0302(9) 0.0275(11)
N1 0.0453(7) 0.0706(8) 0.0555(7) -0.0128(6) 0.0202(6) 0.0064(6)
N2 0.0430(6) 0.0540(6) 0.0507(6) -0.0083(5) 0.0275(5) -0.0079(5)
N3 0.0413(5) 0.0433(5) 0.0522(6) -0.0040(4) 0.0231(5) -0.0022(5)
O1 0.0569(7) 0.1261(12) 0.0900(9) -0.0356(7) 0.0402(7) -0.0075(8)
O2 0.0756(8) 0.1017(10) 0.0873(9) -0.0404(8) 0.0438(7) -0.0381(8)
O3 0.0602(6) 0.0561(6) 0.0687(7) -0.0068(5) 0.0296(6) 0.0132(5)
O4 0.0417(5) 0.0527(5) 0.0620(6) 0.0017(4) 0.0260(5) 0.0095(4)

loop_
_atom_type_symbol
_atom_type_description
_atom_type_scat_dispersion_real
_atom_type_scat_dispersion_imag
_atom_type_scat_source
C C 0.0033 0.0016 'International Tables Vol C Tables 4.2.6.8 and 6.1.1.4'
H H 0.0000 0.0000 'International Tables Vol C Tables 4.2.6.8 and 6.1.1.4'
N N 0.0061 0.0033 'International Tables Vol C Tables 4.2.6.8 and 6.1.1.4'
O O 0.0106 0.0060 'International Tables Vol C Tables 4.2.6.8 and 6.1.1.4'

loop_
_geom_angle_atom_site_label_1
_geom_angle_atom_site_label_2
_geom_angle_atom_site_label_3
_geom_angle
N2 C1 C2 126.96(11)
N2 C1 C6 111.80(11)
C2 C1 C6 121.23(11)
C3 C2 C1 115.98(12)
C3 C2 H2 122.0
C1 C2 H2 122.0
C2 C3 C4 124.25(13)
C2 C3 N1 117.61(13)
C4 C3 N1 118.14(12)
C5 C4 C3 119.96(12)
C5 C4 H4 120.0
C3 C4 H4 120.0
C4 C5 C6 118.62(13)
C4 C5 H5 120.7
C6 C5 H5 120.7
C7 C6 C5 135.79(13)
C7 C6 C1 104.23(11)
C5 C6 C1 119.96(12)
N3 C7 C6 106.16(12)
N3 C7 H7 126.9
C6 C7 H7 126.9
N3 C8 C9 111.32(11)
N3 C8 H8A 109.4
C9 C8 H8A 109.4
N3 C8 H8B 109.4
C9 C8 H8B 109.4
H8A C8 H8B 108.0
O3 C9 O4 125.13(13)
O3 C9 C8 124.84(12)
O4 C9 C8 110.03(11)
C11 C10 O4 108.64(13)
C11 C10 H10A 110.0
O4 C10 H10A 110.0
C11 C10 H10B 110.0
O4 C10 H10B 110.0
H10A C10 H10B 108.3
C10 C11 H11A 109.5
C10 C11 H11B 109.5
H11A C11 H11B 109.5
C10 C11 H11C 109.5
H11A C11 H11C 109.5
H11B C11 H11C 109.5
O2 N1 O1 123.26(14)
O2 N1 C3 118.66(12)
O1 N1 C3 118.08(15)
N3 N2 C1 103.17(10)
C7 N3 N2 114.63(11)
C7 N3 C8 127.07(12)
N2 N3 C8 118.25(11)
C9 O4 C10 116.59(11)

loop_
_geom_bond_atom_site_label_1
_geom_bond_atom_site_label_2
_geom_bond_distance
C1 N2 1.3485(15)
C1 C2 1.4062(18)
C1 C6 1.4182(17)
C2 C3 1.3631(17)
C2 H2 0.9300
C3 C4 1.411(2)
C3 N1 1.4703(18)
C4 C5 1.355(2)
C4 H4 0.9300
C5 C6 1.4177(18)
C5 H5 0.9300
C6 C7 1.3881(18)
C7 N3 1.3411(17)
C7 H7 0.9300
C8 N3 1.4504(16)
C8 C9 1.5073(19)
C8 H8A 0.9700
C8 H8B 0.9700
C9 O3 1.1964(16)
C9 O4 1.3195(15)
C10 C11 1.460(2)
C10 O4 1.4634(17)
C10 H10A 0.9700
C10 H10B 0.9700
C11 H11A 0.9600
C11 H11B 0.9600
C11 H11C 0.9600
N1 O2 1.2150(19)
N1 O1 1.2218(17)
N2 N3 1.3468(16)

loop_
_geom_hbond_atom_site_label_D
_geom_hbond_atom_site_label_H
_geom_hbond_atom_site_label_A
_geom_hbond_site_symmetry_A
_geom_hbond_distance_DH
_geom_hbond_distance_HA
_geom_hbond_distance_DA
_geom_hbond_angle_DHA
C7 H7 O3 4_545 0.93 2.54 3.2743(18) 137
C8 H8A N2 7_556 0.97 2.59 3.4650(19) 149
C8 H8B O3 1_545 0.97 2.34 3.2525(18) 157

_cod_database_fobs_code 1543621
